data_7029646
loop_
_publ_author_name
'Adhami, Forogh'
'Safavi, Maliheh'
'Ehsani, Maryam'
'Ardestani, Sussan K.'
'Emmerling, Franziska'
'Simyari, Farzaneh'

_publ_section_title
;
 Synthesis, crystal structure, and cytotoxic activity of novel cyclic
 systems in [1,2,4]thiadiazolo[2,3-a]pyridine benzamide derivatives and
 their copper(ii) complexes.
;
_journal_issue 21
_journal_name_full 'Dalton transactions (Cambridge, England : 2003)'
_journal_page_first 7945
_journal_page_last 7957
_journal_paper_doi 10.1039/c3dt52905c
_journal_volume 43
_journal_year 2014
_chemical_formula_sum 'C14 H11 N3 O S'
_chemical_formula_weight 269.32
_chemical_name_systematic
; 
 ? 
;
_space_group_IT_number 14
_symmetry_cell_setting monoclinic
_symmetry_space_group_name_Hall '-P 2ybc'
_symmetry_space_group_name_H-M 'P 1 21/c 1'
_atom_sites_solution_hydrogens geom
_atom_sites_solution_primary direct
_atom_sites_solution_secondary difmap
_audit_creation_method SHELXL-97
_cell_angle_alpha 90.00
_cell_angle_beta 101.980(3)
_cell_angle_gamma 90.00
_cell_formula_units_Z 8
_cell_length_a 12.7107(7)
_cell_length_b 18.0290(9)
_cell_length_c 11.5181(6)
_cell_measurement_reflns_used 263
_cell_measurement_temperature 296(2)
_cell_measurement_theta_max 27.3
_cell_measurement_theta_min 4.2
_cell_volume 2582.0(2)
_computing_cell_refinement 'SAINT (Bruker, 2001)'
_computing_data_collection 'SMART (Bruker, 2001)'
_computing_data_reduction SAINT
_computing_molecular_graphics 'SHELXTL (Bruker, 2001), ORTEPIII (Burnett & Johnson, 1996)'
_computing_publication_material 'SHELXTL (Sheldrick, 2008)'
_computing_structure_refinement 'SHELXL-97 (Sheldrick, 2008)'
_computing_structure_solution 'SHELXS-97 (Sheldrick, 2008)'
_diffrn_ambient_temperature 294(2)
_diffrn_measured_fraction_theta_full 0.992
_diffrn_measured_fraction_theta_max 0.992
_diffrn_measurement_device_type 'Bruker APEX CCD area-detector'
_diffrn_measurement_method \w/2\q
_diffrn_radiation_monochromator graphite
_diffrn_radiation_source 'fine-focus sealed tube'
_diffrn_radiation_type MoK\a
_diffrn_radiation_wavelength 0.71073
_diffrn_reflns_av_R_equivalents 0.0824
_diffrn_reflns_av_unetI/netI 0.0451
_diffrn_reflns_limit_h_max 13
_diffrn_reflns_limit_h_min -14
_diffrn_reflns_limit_k_max 21
_diffrn_reflns_limit_k_min -21
_diffrn_reflns_limit_l_max 13
_diffrn_reflns_limit_l_min -13
_diffrn_reflns_number 27749
_diffrn_reflns_theta_full 24.76
_diffrn_reflns_theta_max 24.76
_diffrn_reflns_theta_min 1.64
_exptl_absorpt_coefficient_mu 0.245
_exptl_absorpt_correction_T_max 0.97
_exptl_absorpt_correction_T_min 0.84
_exptl_absorpt_correction_type psi-scan
_exptl_absorpt_process_details 'SHELXTL (Bruker, 2001)'
_exptl_crystal_colour colourless
_exptl_crystal_density_diffrn 1.386
_exptl_crystal_density_method 'not measured'
_exptl_crystal_description block
_exptl_crystal_F_000 1120
_exptl_crystal_size_max 0.2
_exptl_crystal_size_mid 0.16
_exptl_crystal_size_min 0.1
_refine_diff_density_max 0.152
_refine_diff_density_min -0.196
_refine_diff_density_rms 0.034
_refine_ls_extinction_method none
_refine_ls_goodness_of_fit_ref 0.959
_refine_ls_hydrogen_treatment mixed
_refine_ls_matrix_type full
_refine_ls_number_parameters 345
_refine_ls_number_reflns 4378
_refine_ls_number_restraints 0
_refine_ls_restrained_S_all 0.959
_refine_ls_R_factor_all 0.0607
_refine_ls_R_factor_gt 0.0385
_refine_ls_shift/su_max 0.000
_refine_ls_shift/su_mean 0.000
_refine_ls_structure_factor_coef Fsqd
_refine_ls_weighting_details 'calc w=1/[\s^2^(Fo^2^)+(0.0591P)^2^+0.0000P] where P=(Fo^2^+2Fc^2^)/3'
_refine_ls_weighting_scheme calc
_refine_ls_wR_factor_gt 0.0972
_refine_ls_wR_factor_ref 0.1060
_reflns_number_gt 3099
_reflns_number_total 4378
_reflns_threshold_expression >2sigma(I)
_cod_data_source_file c3dt52905c5.cif
_cod_data_source_block fe212
_cod_depositor_comments 'Adding full bibliography for 7029640--7029646.cif.'
_cod_original_sg_symbol_Hall '-P 2ybc '
_cod_database_code 7029646

loop_
_symmetry_equiv_pos_as_xyz
'x, y, z'
'-x, y+1/2, -z+1/2'
'-x, -y, -z'
'x, -y-1/2, z-1/2'

loop_
_atom_site_label
_atom_site_type_symbol
_atom_site_fract_x
_atom_site_fract_y
_atom_site_fract_z
_atom_site_U_iso_or_equiv
_atom_site_adp_type
_atom_site_occupancy
_atom_site_symmetry_multiplicity
_atom_site_calc_flag
_atom_site_refinement_flags
S1 S -0.07216(4) 0.01837(3) 0.26146(5) 0.05326(18) Uani 1 1 d .
O1 O -0.08650(14) 0.09687(8) 0.40476(14) 0.0670(4) Uani 1 1 d .
N1 N -0.02435(14) -0.04131(8) 0.16141(14) 0.0467(4) Uani 1 1 d .
N2 N 0.13495(14) -0.00434(9) 0.27960(16) 0.0564(5) Uani 1 1 d .
N3 N 0.09325(15) 0.07573(9) 0.42364(15) 0.0554(5) Uani 1 1 d .
C1 C 0.08529(18) -0.04519(11) 0.18626(19) 0.0518(5) Uani 1 1 d .
C2 C 0.06439(17) 0.03162(11) 0.32786(18) 0.0502(5) Uani 1 1 d .
C3 C 0.0091(2) 0.10729(11) 0.4587(2) 0.0544(6) Uani 1 1 d .
C4 C 0.0339(2) 0.15571(11) 0.56547(19) 0.0561(6) Uani 1 1 d .
C5 C -0.0488(2) 0.18701(12) 0.6113(2) 0.0714(7) Uani 1 1 d .
H5 H -0.1201 0.1779 0.5751 0.086 Uiso 1 1 calc R
C6 C -0.0249(3) 0.23200(15) 0.7115(3) 0.0876(9) Uani 1 1 d .
H6 H -0.0803 0.2530 0.7421 0.105 Uiso 1 1 calc R
C7 C 0.0792(3) 0.24529(15) 0.7646(3) 0.0945(10) Uani 1 1 d .
H7 H 0.0948 0.2756 0.8313 0.113 Uiso 1 1 calc R
C8 C 0.1616(3) 0.21422(14) 0.7205(2) 0.0857(8) Uani 1 1 d .
H8 H 0.2327 0.2234 0.7575 0.103 Uiso 1 1 calc R
C9 C 0.1387(2) 0.16970(12) 0.6220(2) 0.0699(7) Uani 1 1 d .
H9 H 0.1947 0.1486 0.5928 0.084 Uiso 1 1 calc R
C10 C 0.13634(19) -0.08929(11) 0.1147(2) 0.0595(6) Uani 1 1 d .
H10 H 0.2109 -0.0933 0.1307 0.071 Uiso 1 1 calc R
C11 C 0.0758(2) -0.12609(12) 0.0219(2) 0.0660(7) Uani 1 1 d .
H11 H 0.1092 -0.1548 -0.0271 0.079 Uiso 1 1 calc R
C12 C -0.0366(2) -0.12139(12) -0.00107(19) 0.0609(6) Uani 1 1 d .
H12 H -0.0772 -0.1473 -0.0647 0.073 Uiso 1 1 calc R
C13 C -0.08684(18) -0.07929(11) 0.06896(19) 0.0534(6) Uani 1 1 d .
C14 C -0.20545(18) -0.07190(13) 0.0538(2) 0.0708(7) Uani 1 1 d .
H14A H -0.2403 -0.1017 -0.0121 0.106 Uiso 1 1 calc R
H14B H -0.2256 -0.0209 0.0390 0.106 Uiso 1 1 calc R
H14C H -0.2270 -0.0883 0.1247 0.106 Uiso 1 1 calc R
S2 S 0.56835(4) 0.49498(3) 0.31313(5) 0.05266(18) Uani 1 1 d .
O2 O 0.62879(12) 0.43418(8) 0.47265(13) 0.0618(4) Uani 1 1 d .
N4 N 0.49005(14) 0.53212(9) 0.18037(14) 0.0492(4) Uani 1 1 d .
N5 N 0.37086(15) 0.44849(10) 0.23207(16) 0.0596(5) Uani 1 1 d .
N6 N 0.45778(15) 0.39121(9) 0.40931(16) 0.0556(5) Uani 1 1 d .
C15 C 0.38995(18) 0.50054(12) 0.1541(2) 0.0540(6) Uani 1 1 d .
C16 C 0.45441(17) 0.43950(11) 0.3190(2) 0.0513(5) Uani 1 1 d .
C17 C 0.55169(19) 0.39253(11) 0.48677(19) 0.0530(6) Uani 1 1 d .
C18 C 0.56817(18) 0.34300(11) 0.59188(19) 0.0531(6) Uani 1 1 d .
C19 C 0.4884(2) 0.29424(12) 0.6103(2) 0.0663(7) Uani 1 1 d .
H19 H 0.4229 0.2924 0.5564 0.080 Uiso 1 1 calc R
C20 C 0.5065(2) 0.24849(13) 0.7090(3) 0.0780(8) Uani 1 1 d .
H20 H 0.4529 0.2160 0.7211 0.094 Uiso 1 1 calc R
C21 C 0.6024(3) 0.25073(14) 0.7889(2) 0.0836(8) Uani 1 1 d .
H21 H 0.6141 0.2196 0.8547 0.100 Uiso 1 1 calc R
C22 C 0.6824(2) 0.29943(15) 0.7719(2) 0.0811(8) Uani 1 1 d .
H22 H 0.7475 0.3015 0.8264 0.097 Uiso 1 1 calc R
C23 C 0.6645(2) 0.34490(13) 0.6731(2) 0.0675(7) Uani 1 1 d .
H23 H 0.7182 0.3773 0.6613 0.081 Uiso 1 1 calc R
C24 C 0.3180(2) 0.52307(13) 0.0516(2) 0.0650(6) Uani 1 1 d .
H24 H 0.2492 0.5031 0.0323 0.078 Uiso 1 1 calc R
C25 C 0.3505(2) 0.57498(13) -0.0199(2) 0.0701(7) Uani 1 1 d .
H25 H 0.3035 0.5900 -0.0890 0.084 Uiso 1 1 calc R
C26 C 0.4538(2) 0.60592(12) 0.0099(2) 0.0656(6) Uani 1 1 d .
H26 H 0.4747 0.6413 -0.0396 0.079 Uiso 1 1 calc R
C27 C 0.52380(19) 0.58470(11) 0.1106(2) 0.0559(6) Uani 1 1 d .
C28 C 0.63493(18) 0.61492(12) 0.1502(2) 0.0679(7) Uani 1 1 d .
H28A H 0.6495 0.6498 0.0925 0.102 Uiso 1 1 calc R
H28B H 0.6860 0.5750 0.1583 0.102 Uiso 1 1 calc R
H28C H 0.6407 0.6394 0.2253 0.102 Uiso 1 1 calc R

loop_
_atom_site_aniso_label
_atom_site_aniso_U_11
_atom_site_aniso_U_22
_atom_site_aniso_U_33
_atom_site_aniso_U_23
_atom_site_aniso_U_13
_atom_site_aniso_U_12
S1 0.0408(4) 0.0602(4) 0.0591(4) 0.0009(3) 0.0111(3) 0.0039(3)
O1 0.0495(11) 0.0761(10) 0.0765(11) -0.0059(8) 0.0155(9) 0.0035(8)
N1 0.0395(11) 0.0510(10) 0.0490(10) 0.0029(8) 0.0078(9) -0.0004(8)
N2 0.0406(12) 0.0650(11) 0.0627(12) -0.0121(9) 0.0084(10) 0.0007(9)
N3 0.0504(12) 0.0589(11) 0.0567(11) -0.0062(9) 0.0106(10) 0.0029(9)
C1 0.0436(14) 0.0567(13) 0.0563(13) 0.0007(11) 0.0134(11) -0.0012(11)
C2 0.0390(13) 0.0534(12) 0.0573(13) 0.0086(11) 0.0080(11) 0.0003(10)
C3 0.0586(17) 0.0491(13) 0.0573(14) 0.0102(10) 0.0164(13) 0.0020(12)
C4 0.0696(17) 0.0484(12) 0.0534(13) 0.0070(10) 0.0199(13) 0.0062(12)
C5 0.087(2) 0.0654(15) 0.0683(16) 0.0085(13) 0.0316(15) 0.0107(14)
C6 0.125(3) 0.0725(18) 0.078(2) 0.0068(15) 0.051(2) 0.0245(19)
C7 0.156(3) 0.0654(17) 0.0653(18) -0.0052(13) 0.031(2) 0.011(2)
C8 0.108(2) 0.0744(18) 0.0718(18) -0.0138(14) 0.0115(17) -0.0016(16)
C9 0.080(2) 0.0644(15) 0.0657(16) -0.0092(12) 0.0169(15) 0.0045(14)
C10 0.0440(14) 0.0658(14) 0.0707(15) -0.0092(12) 0.0171(13) -0.0010(11)
C11 0.0653(18) 0.0686(15) 0.0689(16) -0.0068(13) 0.0251(14) -0.0012(13)
C12 0.0596(17) 0.0661(14) 0.0555(14) -0.0062(11) 0.0084(13) -0.0054(12)
C13 0.0467(15) 0.0565(13) 0.0546(13) 0.0052(11) 0.0047(12) -0.0028(11)
C14 0.0436(15) 0.0865(17) 0.0759(16) -0.0047(13) -0.0022(13) -0.0018(13)
S2 0.0394(4) 0.0598(4) 0.0581(3) -0.0045(3) 0.0086(3) -0.0040(3)
O2 0.0486(10) 0.0684(10) 0.0677(10) 0.0043(8) 0.0105(8) -0.0106(8)
N4 0.0407(11) 0.0554(10) 0.0522(10) -0.0084(8) 0.0113(9) 0.0004(8)
N5 0.0433(12) 0.0708(12) 0.0644(12) -0.0058(10) 0.0107(10) -0.0071(10)
N6 0.0473(12) 0.0606(11) 0.0619(12) -0.0047(9) 0.0182(10) -0.0056(9)
C15 0.0400(14) 0.0658(14) 0.0564(13) -0.0140(11) 0.0105(11) 0.0004(11)
C16 0.0364(14) 0.0587(13) 0.0607(14) -0.0149(11) 0.0147(12) -0.0051(10)
C17 0.0517(16) 0.0513(13) 0.0595(14) -0.0096(11) 0.0198(13) 0.0002(11)
C18 0.0558(16) 0.0487(12) 0.0604(14) -0.0064(10) 0.0249(13) 0.0010(11)
C19 0.0692(18) 0.0566(14) 0.0779(17) -0.0045(13) 0.0263(14) -0.0027(12)
C20 0.092(2) 0.0631(16) 0.0896(19) 0.0040(14) 0.0435(19) -0.0066(14)
C21 0.099(2) 0.0826(19) 0.0758(19) 0.0170(15) 0.0323(19) 0.0111(17)
C22 0.078(2) 0.0950(19) 0.0710(17) 0.0113(15) 0.0176(15) 0.0040(16)
C23 0.0641(18) 0.0748(16) 0.0667(15) 0.0083(13) 0.0207(14) 0.0009(13)
C24 0.0454(15) 0.0838(17) 0.0637(15) -0.0127(13) 0.0063(13) 0.0040(13)
C25 0.0595(18) 0.0846(17) 0.0617(15) -0.0053(14) 0.0020(14) 0.0122(14)
C26 0.0659(18) 0.0670(15) 0.0635(15) 0.0005(12) 0.0124(14) 0.0032(13)
C27 0.0547(16) 0.0544(13) 0.0602(14) -0.0062(11) 0.0156(13) 0.0028(11)
C28 0.0564(17) 0.0680(15) 0.0800(17) 0.0024(12) 0.0159(14) -0.0093(12)

loop_
_atom_type_symbol
_atom_type_description
_atom_type_scat_dispersion_real
_atom_type_scat_dispersion_imag
_atom_type_scat_source
C C 0.0033 0.0016 'International Tables Vol C Tables 4.2.6.8 and 6.1.1.4'
H H 0.0000 0.0000 'International Tables Vol C Tables 4.2.6.8 and 6.1.1.4'
N N 0.0061 0.0033 'International Tables Vol C Tables 4.2.6.8 and 6.1.1.4'
O O 0.0106 0.0060 'International Tables Vol C Tables 4.2.6.8 and 6.1.1.4'
S S 0.1246 0.1234 'International Tables Vol C Tables 4.2.6.8 and 6.1.1.4'

loop_
_geom_angle_atom_site_label_1
_geom_angle_atom_site_label_2
_geom_angle_atom_site_label_3
_geom_angle
C2 S1 N1 85.69(9)
C1 N1 C13 122.57(18)
C1 N1 S1 111.56(14)
C13 N1 S1 125.86(15)
C2 N2 C1 110.98(19)
C3 N3 C2 113.39(19)
N2 C1 N1 115.34(18)
N2 C1 C10 125.7(2)
N1 C1 C10 119.0(2)
N2 C2 N3 122.8(2)
N2 C2 S1 116.42(16)
N3 C2 S1 120.78(16)
O1 C3 N3 122.4(2)
O1 C3 C4 120.8(2)
N3 C3 C4 116.8(2)
C9 C4 C5 118.6(2)
C9 C4 C3 121.1(2)
C5 C4 C3 120.3(2)
C4 C5 C6 120.0(3)
C4 C5 H5 120.0
C6 C5 H5 120.0
C7 C6 C5 120.0(3)
C7 C6 H6 120.0
C5 C6 H6 120.0
C6 C7 C8 120.5(3)
C6 C7 H7 119.8
C8 C7 H7 119.8
C9 C8 C7 119.8(3)
C9 C8 H8 120.1
C7 C8 H8 120.1
C8 C9 C4 121.1(3)
C8 C9 H9 119.5
C4 C9 H9 119.5
C11 C10 C1 119.1(2)
C11 C10 H10 120.4
C1 C10 H10 120.4
C10 C11 C12 120.6(2)
C10 C11 H11 119.7
C12 C11 H11 119.7
C13 C12 C11 120.5(2)
C13 C12 H12 119.7
C11 C12 H12 119.7
C12 C13 N1 118.1(2)
C12 C13 C14 124.7(2)
N1 C13 C14 117.11(19)
C13 C14 H14A 109.5
C13 C14 H14B 109.5
H14A C14 H14B 109.5
C13 C14 H14C 109.5
H14A C14 H14C 109.5
H14B C14 H14C 109.5
C16 S2 N4 85.93(10)
C16 S2 O2 80.16(9)
N4 S2 O2 166.08(8)
C17 O2 S2 105.27(14)
C27 N4 C15 123.2(2)
C27 N4 S2 125.45(16)
C15 N4 S2 111.30(15)
C16 N5 C15 111.34(18)
C17 N6 C16 112.63(18)
N5 C15 N4 115.3(2)
N5 C15 C24 125.9(2)
N4 C15 C24 118.8(2)
N5 C16 N6 124.03(19)
N5 C16 S2 116.15(17)
N6 C16 S2 119.82(17)
O2 C17 N6 122.1(2)
O2 C17 C18 118.5(2)
N6 C17 C18 119.4(2)
C23 C18 C19 119.0(2)
C23 C18 C17 119.6(2)
C19 C18 C17 121.4(2)
C20 C19 C18 120.0(3)
C20 C19 H19 120.0
C18 C19 H19 120.0
C21 C20 C19 120.5(2)
C21 C20 H20 119.7
C19 C20 H20 119.7
C20 C21 C22 120.0(3)
C20 C21 H21 120.0
C22 C21 H21 120.0
C23 C22 C21 119.4(3)
C23 C22 H22 120.3
C21 C22 H22 120.3
C18 C23 C22 121.0(2)
C18 C23 H23 119.5
C22 C23 H23 119.5
C25 C24 C15 118.9(2)
C25 C24 H24 120.6
C15 C24 H24 120.6
C24 C25 C26 120.6(2)
C24 C25 H25 119.7
C26 C25 H25 119.7
C27 C26 C25 120.7(2)
C27 C26 H26 119.7
C25 C26 H26 119.7
C26 C27 N4 117.8(2)
C26 C27 C28 124.5(2)
N4 C27 C28 117.7(2)
C27 C28 H28A 109.5
C27 C28 H28B 109.5
H28A C28 H28B 109.5
C27 C28 H28C 109.5
H28A C28 H28C 109.5
H28B C28 H28C 109.5

loop_
_geom_bond_atom_site_label_1
_geom_bond_atom_site_label_2
_geom_bond_distance
S1 C2 1.762(2)
S1 N1 1.7736(17)
O1 C3 1.259(3)
N1 C1 1.365(3)
N1 C13 1.372(3)
N2 C2 1.319(3)
N2 C1 1.347(3)
N3 C3 1.345(3)
N3 C2 1.348(3)
C1 C10 1.398(3)
C3 C4 1.488(3)
C4 C9 1.378(3)
C4 C5 1.391(3)
C5 C6 1.391(3)
C5 H5 0.9300
C6 C7 1.359(4)
C6 H6 0.9300
C7 C8 1.375(4)
C7 H7 0.9300
C8 C9 1.371(3)
C8 H8 0.9300
C9 H9 0.9300
C10 C11 1.354(3)
C10 H10 0.9300
C11 C12 1.400(3)
C11 H11 0.9300
C12 C13 1.360(3)
C12 H12 0.9300
C13 C14 1.487(3)
C14 H14A 0.9600
C14 H14B 0.9600
C14 H14C 0.9600
S2 C16 1.773(2)
S2 N4 1.7735(18)
S2 O2 2.1406(15)
O2 C17 1.272(2)
N4 C27 1.368(3)
N4 C15 1.369(3)
N5 C16 1.309(3)
N5 C15 1.356(3)
N6 C17 1.334(3)
N6 C16 1.351(3)
C15 C24 1.395(3)
C17 C18 1.484(3)
C18 C23 1.378(3)
C18 C19 1.391(3)
C19 C20 1.385(3)
C19 H19 0.9300
C20 C21 1.368(4)
C20 H20 0.9300
C21 C22 1.388(3)
C21 H21 0.9300
C22 C23 1.382(3)
C22 H22 0.9300
C23 H23 0.9300
C24 C25 1.366(3)
C24 H24 0.9300
C25 C26 1.403(3)
C25 H25 0.9300
C26 C27 1.362(3)
C26 H26 0.9300
C27 C28 1.494(3)
C28 H28A 0.9600
C28 H28B 0.9600
C28 H28C 0.9600

loop_
_geom_torsion_atom_site_label_1
_geom_torsion_atom_site_label_2
_geom_torsion_atom_site_label_3
_geom_torsion_atom_site_label_4
_geom_torsion
C2 S1 N1 C1 -0.21(14)
C2 S1 N1 C13 -179.67(17)
C2 N2 C1 N1 -0.1(3)
C2 N2 C1 C10 179.3(2)
C13 N1 C1 N2 179.69(17)
S1 N1 C1 N2 0.2(2)
C13 N1 C1 C10 0.2(3)
S1 N1 C1 C10 -179.24(15)
C1 N2 C2 N3 179.14(18)
C1 N2 C2 S1 -0.1(2)
C3 N3 C2 N2 179.91(18)
C3 N3 C2 S1 -0.9(2)
N1 S1 C2 N2 0.18(16)
N1 S1 C2 N3 -179.08(17)
C2 N3 C3 O1 -1.1(3)
C2 N3 C3 C4 178.81(16)
O1 C3 C4 C9 -177.3(2)
N3 C3 C4 C9 2.7(3)
O1 C3 C4 C5 3.6(3)
N3 C3 C4 C5 -176.36(18)
C9 C4 C5 C6 0.7(3)
C3 C4 C5 C6 179.8(2)
C4 C5 C6 C7 -0.1(4)
C5 C6 C7 C8 -0.4(4)
C6 C7 C8 C9 0.2(4)
C7 C8 C9 C4 0.3(4)
C5 C4 C9 C8 -0.8(3)
C3 C4 C9 C8 -179.9(2)
N2 C1 C10 C11 -178.5(2)
N1 C1 C10 C11 0.9(3)
C1 C10 C11 C12 -1.3(3)
C10 C11 C12 C13 0.5(3)
C11 C12 C13 N1 0.6(3)
C11 C12 C13 C14 -178.6(2)
C1 N1 C13 C12 -1.0(3)
S1 N1 C13 C12 178.41(14)
C1 N1 C13 C14 178.28(18)
S1 N1 C13 C14 -2.3(3)
C16 S2 O2 C17 -0.92(13)
N4 S2 O2 C17 -2.0(3)
C16 S2 N4 C27 -179.13(16)
O2 S2 N4 C27 -178.1(2)
C16 S2 N4 C15 -0.07(14)
O2 S2 N4 C15 1.0(4)
C16 N5 C15 N4 0.4(2)
C16 N5 C15 C24 179.67(19)
C27 N4 C15 N5 178.93(17)
S2 N4 C15 N5 -0.2(2)
C27 N4 C15 C24 -0.4(3)
S2 N4 C15 C24 -179.50(15)
C15 N5 C16 N6 179.94(18)
C15 N5 C16 S2 -0.5(2)
C17 N6 C16 N5 -179.83(18)
C17 N6 C16 S2 0.6(2)
N4 S2 C16 N5 0.31(16)
O2 S2 C16 N5 -179.43(16)
N4 S2 C16 N6 179.93(16)
O2 S2 C16 N6 0.19(15)
S2 O2 C17 N6 1.6(2)
S2 O2 C17 C18 -179.54(13)
C16 N6 C17 O2 -1.6(3)
C16 N6 C17 C18 179.57(16)
O2 C17 C18 C23 2.1(3)
N6 C17 C18 C23 -179.05(19)
O2 C17 C18 C19 -177.76(18)
N6 C17 C18 C19 1.1(3)
C23 C18 C19 C20 -0.1(3)
C17 C18 C19 C20 179.69(19)
C18 C19 C20 C21 0.0(3)
C19 C20 C21 C22 0.4(4)
C20 C21 C22 C23 -0.6(4)
C19 C18 C23 C22 -0.1(3)
C17 C18 C23 C22 -179.9(2)
C21 C22 C23 C18 0.5(4)
N5 C15 C24 C25 -178.27(19)
N4 C15 C24 C25 1.0(3)
C15 C24 C25 C26 -0.8(3)
C24 C25 C26 C27 0.1(3)
C25 C26 C27 N4 0.5(3)
C25 C26 C27 C28 -179.4(2)
C15 N4 C27 C26 -0.3(3)
S2 N4 C27 C26 178.61(15)
C15 N4 C27 C28 179.58(18)
S2 N4 C27 C28 -1.5(3)
